data_7202808
loop_
_publ_author_name
'Ye, Jun-Wei'
'Wang, Jia'
'Zhang, Jing-Ying'
'Zhang, Ping'
'Wang, Yue'

_publ_section_title
;
 Construction of 2-D lanthanide coordination frameworks: syntheses,
 structures and luminescent property
;
_journal_issue 6
_journal_name_full CrystEngComm
_journal_page_first 515
_journal_paper_doi 10.1039/b702106b
_journal_volume 9
_journal_year 2007
_chemical_formula_sum 'C21 H19 N3 Nd O16'
_chemical_formula_weight 713.63
_chemical_name_systematic
;
?
;
_space_group_IT_number 2
_symmetry_cell_setting triclinic
_symmetry_space_group_name_Hall '-P 1'
_symmetry_space_group_name_H-M 'P -1'
_atom_sites_solution_hydrogens geom
_atom_sites_solution_primary direct
_atom_sites_solution_secondary difmap
_audit_creation_method SHELXL-97
_cell_angle_alpha 94.95(3)
_cell_angle_beta 101.36(3)
_cell_angle_gamma 116.45(3)
_cell_formula_units_Z 2
_cell_length_a 9.885(2)
_cell_length_b 10.786(2)
_cell_length_c 13.178(3)
_cell_measurement_reflns_used 8483
_cell_measurement_temperature 293(2)
_cell_measurement_theta_max 27.47
_cell_measurement_theta_min 2.50
_cell_volume 1208.8(6)
_computing_cell_refinement RAPID-AUTO
_computing_data_collection 'RAPID-AUTO (Rigaku, 1998)'
_computing_data_reduction RAPID-AUTO
_computing_molecular_graphics 'DIAMOND (Brandenburg, 1999) and SHELXP97'
_computing_publication_material SHELXL97
_computing_structure_refinement 'SHELXL97 (Sheldrick, 1997)'
_computing_structure_solution 'SHELXS97 (Sheldrick, 1997)'
_diffrn_ambient_temperature 293(2)
_diffrn_detector_area_resol_mean 10.0
_diffrn_measured_fraction_theta_full 0.978
_diffrn_measured_fraction_theta_max 0.978
_diffrn_measurement_device_type 'Rigaku RAXIS-RAPID'
_diffrn_measurement_method 'Omega scan'
_diffrn_radiation_monochromator graphite
_diffrn_radiation_source 'fine-focus sealed tube'
_diffrn_radiation_type MoK\a
_diffrn_radiation_wavelength 0.71073
_diffrn_reflns_av_R_equivalents 0.0338
_diffrn_reflns_av_sigmaI/netI 0.0241
_diffrn_reflns_limit_h_max 12
_diffrn_reflns_limit_h_min 0
_diffrn_reflns_limit_k_max 12
_diffrn_reflns_limit_k_min -13
_diffrn_reflns_limit_l_max 16
_diffrn_reflns_limit_l_min -17
_diffrn_reflns_number 5402
_diffrn_reflns_theta_full 27.48
_diffrn_reflns_theta_max 27.48
_diffrn_reflns_theta_min 1.61
_diffrn_standards_decay_% 0
_diffrn_standards_interval_count 0
_diffrn_standards_interval_time .
_diffrn_standards_number 0
_exptl_absorpt_coefficient_mu 2.239
_exptl_absorpt_correction_T_max 0.7409
_exptl_absorpt_correction_T_min 0.6339
_exptl_absorpt_correction_type empirical
_exptl_absorpt_process_details
;
Higashi, T. (1995) Progrom for Absorption Correcttion.
Rigaku Corporation, Tokyo, Japan.
;
_exptl_crystal_colour yellow
_exptl_crystal_density_diffrn 1.961
_exptl_crystal_density_meas ?
_exptl_crystal_density_method .
_exptl_crystal_description block
_exptl_crystal_F_000 708
_exptl_crystal_size_max 0.22
_exptl_crystal_size_mid 0.19
_exptl_crystal_size_min 0.14
_refine_diff_density_max 1.318
_refine_diff_density_min -1.149
_refine_diff_density_rms 0.188
_refine_ls_extinction_coef 0
_refine_ls_extinction_method none
_refine_ls_goodness_of_fit_ref 0.937
_refine_ls_hydrogen_treatment constr
_refine_ls_matrix_type full
_refine_ls_number_parameters 370
_refine_ls_number_reflns 5402
_refine_ls_number_restraints 36
_refine_ls_restrained_S_all 0.962
_refine_ls_R_factor_all 0.0424
_refine_ls_R_factor_gt 0.0383
_refine_ls_shift/su_max 0.004
_refine_ls_shift/su_mean 0.000
_refine_ls_structure_factor_coef Fsqd
_refine_ls_weighting_details 'calc w=1/[\s^2^(Fo^2^)+(0.0872P)^2^+2.3693P] where P=(Fo^2^+2Fc^2^)/3'
_refine_ls_weighting_scheme calc
_refine_ls_wR_factor_gt 0.1067
_refine_ls_wR_factor_ref 0.1128
_reflns_number_gt 5037
_reflns_number_total 5402
_reflns_threshold_expression >2sigma(I)
_cod_data_source_file b702106b.txt
_cod_data_source_block 5
_cod_depositor_comments
;
The following automatic conversions were performed:
'_symmetry_cell_setting' value 'Triclinic' changed to 'triclinic'
according to '/home/saulius/struct/CIF-dictionaries/cif_core.dic'
dictionary named 'cif_core.dic' version 2.4.1 from 2010-06-29.

Automatic conversion script
Id: cif_fix_enum 1527 2010-12-29 10:47:43Z saulius 
;
_cod_original_cell_volume 1208.8(4)
_cod_original_sg_symbol_H-M 'P-1 '
_cod_database_code 7202808

loop_
_symmetry_equiv_pos_as_xyz
'x, y, z'
'-x, -y, -z'

loop_
_atom_site_label
_atom_site_type_symbol
_atom_site_fract_x
_atom_site_fract_y
_atom_site_fract_z
_atom_site_U_iso_or_equiv
_atom_site_adp_type
_atom_site_occupancy
_atom_site_symmetry_multiplicity
_atom_site_calc_flag
_atom_site_refinement_flags
_atom_site_disorder_assembly
_atom_site_disorder_group
O16 O 0.695(3) 0.727(3) 0.742(2) 0.364(13) Uani 1 1 d U . .
O15 O 0.5345(19) 0.4563(19) 0.6968(13) 0.242(7) Uani 1 1 d U . .
Nd1 Nd 0.73564(2) -0.03320(2) 0.514063(17) 0.02994(10) Uani 1 1 d . . .
O1 O 0.9977(4) 0.1490(3) 0.5473(3) 0.0484(9) Uani 1 1 d . . .
O2 O 1.2467(4) 0.2453(4) 0.5461(3) 0.0491(9) Uani 1 1 d . . .
O3 O 1.5197(4) 0.7779(4) 0.5580(3) 0.0459(8) Uani 1 1 d . . .
O4 O 1.3553(5) 0.8674(3) 0.5317(3) 0.0447(8) Uani 1 1 d . . .
O5 O 0.9324(7) 0.6744(6) 0.7124(6) 0.0910(19) Uani 1 1 d . . .
O6 O 0.8153(5) 0.4537(5) 0.7055(5) 0.0735(14) Uani 1 1 d . . .
O7 O 0.5337(4) -0.1445(4) 0.3398(3) 0.0405(7) Uani 1 1 d . . .
O8 O 0.7753(4) -0.0133(4) 0.3301(3) 0.0461(8) Uani 1 1 d . . .
O9 O 0.8610(13) 0.0628(12) -0.0187(8) 0.154(4) Uani 1 1 d U . .
O10 O 0.6743(11) -0.0523(9) -0.1654(5) 0.126(3) Uani 1 1 d U . .
O11 O 0.1552(12) -0.3991(12) -0.1275(6) 0.152(3) Uani 1 1 d U . .
O12 O 0.1052(11) -0.3632(12) 0.0202(8) 0.143(3) Uani 1 1 d U . .
O13 O 0.8979(5) -0.0675(5) 0.6726(3) 0.0581(10) Uani 1 1 d . . .
O14 O 0.7272(4) 0.0940(4) 0.6779(3) 0.0444(8) Uani 1 1 d . . .
N1 N 0.9206(5) 0.5577(5) 0.6920(4) 0.0480(10) Uani 1 1 d . . .
N2 N 0.1961(11) -0.3444(11) -0.0341(6) 0.104(3) Uani 1 1 d . . .
N3 N 0.1046(15) 0.2399(13) 0.9441(11) 0.129(4) Uani 1 1 d . . .
H3A H 0.0090 0.1747 0.9308 0.155 Uiso 1 1 calc R . .
C1 C 1.1435(5) 0.3981(4) 0.5876(3) 0.0302(8) Uani 1 1 d . . .
C2 C 1.2656(5) 0.5174(4) 0.5697(3) 0.0302(8) Uani 1 1 d . . .
H2A H 1.3444 0.5091 0.5460 0.036 Uiso 1 1 calc R . .
C3 C 1.2706(5) 0.6493(4) 0.5871(3) 0.0306(8) Uani 1 1 d . . .
C4 C 1.1567(5) 0.6630(4) 0.6279(3) 0.0331(8) Uani 1 1 d . . .
H4A H 1.1590 0.7502 0.6407 0.040 Uiso 1 1 calc R . .
C5 C 1.0406(5) 0.5441(5) 0.6488(4) 0.0336(8) Uani 1 1 d . . .
C6 C 1.0309(5) 0.4126(4) 0.6290(3) 0.0328(8) Uani 1 1 d . . .
H6A H 0.9503 0.3346 0.6430 0.039 Uiso 1 1 calc R . .
C7 C 1.1289(5) 0.2538(4) 0.5582(3) 0.0330(8) Uani 1 1 d . . .
C8 C 1.3908(5) 0.7737(4) 0.5571(3) 0.0339(9) Uani 1 1 d . . .
C9 C 0.5725(7) -0.1226(6) 0.1690(4) 0.0470(11) Uani 1 1 d . . .
C10 C 0.6710(9) -0.0607(7) 0.1069(5) 0.0584(15) Uani 1 1 d . . .
H10A H 0.7756 0.0034 0.1386 0.070 Uiso 1 1 calc R . .
C11 C 0.6160(12) -0.0930(9) -0.0035(6) 0.074(2) Uani 1 1 d . . .
C12 C 0.4590(12) -0.1887(9) -0.0498(5) 0.076(2) Uani 1 1 d . . .
H12A H 0.4198 -0.2128 -0.1228 0.091 Uiso 1 1 calc R . .
C13 C 0.3653(10) -0.2452(9) 0.0127(5) 0.0698(19) Uani 1 1 d . . .
C14 C 0.4155(8) -0.2164(7) 0.1217(5) 0.0533(13) Uani 1 1 d . . .
H14B H 0.3464 -0.2585 0.1622 0.064 Uiso 1 1 calc R . .
C15 C 0.6319(6) -0.0914(5) 0.2867(4) 0.0390(9) Uani 1 1 d . . .
C16 C 0.7233(16) -0.0229(12) -0.0708(8) 0.103(4) Uani 1 1 d . . .
C17 C 0.1684(16) 0.2797(14) 0.8683(12) 0.122(4) Uani 1 1 d . . .
H17A H 0.1087 0.2388 0.7989 0.146 Uiso 1 1 calc R . .
C18 C 0.3218(18) 0.3809(15) 0.8872(14) 0.138(6) Uani 1 1 d . . .
H18A H 0.3635 0.4063 0.8302 0.165 Uiso 1 1 calc R . .
C19 C 0.4167(17) 0.4465(13) 0.9889(13) 0.118(5) Uani 1 1 d . . .
C20 C 0.3420(16) 0.4063(14) 1.0675(13) 0.124(5) Uani 1 1 d . . .
H20A H 0.3945 0.4500 1.1377 0.149 Uiso 1 1 calc R . .
C21 C 0.1872(17) 0.2997(16) 1.0410(15) 0.134(6) Uani 1 1 d . . .
H21A H 0.1405 0.2698 1.0953 0.161 Uiso 1 1 calc R . .

loop_
_atom_site_aniso_label
_atom_site_aniso_U_11
_atom_site_aniso_U_22
_atom_site_aniso_U_33
_atom_site_aniso_U_23
_atom_site_aniso_U_13
_atom_site_aniso_U_12
O16 0.368(15) 0.368(15) 0.368(16) 0.076(10) 0.105(10) 0.180(11)
O15 0.231(10) 0.241(10) 0.247(11) 0.046(8) 0.047(8) 0.111(8)
Nd1 0.02748(13) 0.01944(13) 0.03673(14) 0.00596(8) 0.01061(9) 0.00494(9)
O1 0.0368(17) 0.0222(15) 0.067(2) 0.0059(15) 0.0137(16) -0.0015(13)
O2 0.0438(19) 0.0281(16) 0.077(3) 0.0098(16) 0.0249(18) 0.0149(15)
O3 0.0384(17) 0.0309(16) 0.062(2) 0.0142(15) 0.0222(16) 0.0064(14)
O4 0.060(2) 0.0284(16) 0.0510(19) 0.0197(14) 0.0215(17) 0.0202(15)
O5 0.110(4) 0.067(3) 0.145(5) 0.039(3) 0.090(4) 0.058(3)
O6 0.052(2) 0.060(3) 0.107(4) 0.014(3) 0.050(3) 0.015(2)
O7 0.0376(16) 0.0405(18) 0.0365(16) 0.0061(13) 0.0107(13) 0.0126(14)
O8 0.0428(19) 0.0408(19) 0.0453(19) 0.0075(15) 0.0161(15) 0.0101(15)
O9 0.152(7) 0.165(7) 0.127(6) 0.064(5) 0.086(5) 0.032(5)
O10 0.193(7) 0.130(5) 0.071(4) 0.049(4) 0.068(4) 0.073(5)
O11 0.136(6) 0.189(8) 0.078(4) -0.013(5) -0.014(4) 0.055(5)
O12 0.099(5) 0.159(7) 0.123(6) 0.000(5) 0.013(5) 0.032(5)
O13 0.057(2) 0.055(2) 0.062(2) 0.0209(19) 0.0077(19) 0.028(2)
O14 0.0475(19) 0.047(2) 0.0408(18) 0.0081(15) 0.0170(15) 0.0223(16)
N1 0.049(2) 0.048(2) 0.054(2) 0.012(2) 0.026(2) 0.023(2)
N2 0.100(6) 0.126(7) 0.057(4) -0.018(4) -0.020(4) 0.052(6)
N3 0.143(10) 0.125(9) 0.168(11) 0.085(9) 0.102(9) 0.071(8)
C1 0.0278(18) 0.0206(18) 0.0336(19) 0.0055(15) 0.0069(15) 0.0045(15)
C2 0.0275(18) 0.0204(18) 0.038(2) 0.0050(15) 0.0123(16) 0.0064(15)
C3 0.0310(19) 0.0228(18) 0.0332(19) 0.0093(15) 0.0092(15) 0.0077(15)
C4 0.036(2) 0.0237(19) 0.038(2) 0.0073(16) 0.0130(17) 0.0117(16)
C5 0.032(2) 0.030(2) 0.037(2) 0.0079(17) 0.0131(17) 0.0118(17)
C6 0.0271(19) 0.0238(19) 0.037(2) 0.0062(16) 0.0094(16) 0.0030(15)
C7 0.035(2) 0.0201(18) 0.038(2) 0.0058(15) 0.0114(17) 0.0066(16)
C8 0.038(2) 0.0193(18) 0.037(2) 0.0070(15) 0.0151(17) 0.0040(16)
C9 0.061(3) 0.046(3) 0.037(2) 0.009(2) 0.015(2) 0.026(2)
C10 0.077(4) 0.058(4) 0.049(3) 0.019(3) 0.027(3) 0.033(3)
C11 0.117(7) 0.073(5) 0.055(4) 0.030(3) 0.042(4) 0.054(5)
C12 0.119(7) 0.080(5) 0.040(3) 0.014(3) 0.018(4) 0.057(5)
C13 0.086(5) 0.073(5) 0.045(3) -0.002(3) 0.002(3) 0.042(4)
C14 0.062(3) 0.054(3) 0.043(3) 0.006(2) 0.012(2) 0.028(3)
C15 0.045(2) 0.033(2) 0.039(2) 0.0059(18) 0.0144(19) 0.018(2)
C16 0.171(11) 0.107(7) 0.077(6) 0.060(6) 0.077(7) 0.081(8)
C17 0.133(9) 0.131(10) 0.162(11) 0.092(9) 0.098(9) 0.080(8)
C18 0.167(13) 0.134(11) 0.209(16) 0.123(12) 0.141(13) 0.101(11)
C19 0.150(11) 0.107(8) 0.192(13) 0.102(10) 0.126(11) 0.096(9)
C20 0.126(9) 0.121(9) 0.175(13) 0.079(9) 0.102(10) 0.066(8)
C21 0.134(11) 0.142(12) 0.197(15) 0.104(12) 0.122(12) 0.082(10)

loop_
_atom_type_symbol
_atom_type_description
_atom_type_scat_dispersion_real
_atom_type_scat_dispersion_imag
_atom_type_scat_source
C C 0.0033 0.0016 'International Tables Vol C Tables 4.2.6.8 and 6.1.1.4'
H H 0.0000 0.0000 'International Tables Vol C Tables 4.2.6.8 and 6.1.1.4'
N N 0.0061 0.0033 'International Tables Vol C Tables 4.2.6.8 and 6.1.1.4'
O O 0.0106 0.0060 'International Tables Vol C Tables 4.2.6.8 and 6.1.1.4'
Nd Nd -0.1943 3.0179 'International Tables Vol C Tables 4.2.6.8 and 6.1.1.4'

loop_
_geom_angle_atom_site_label_1
_geom_angle_atom_site_label_2
_geom_angle_atom_site_label_3
_geom_angle
_geom_angle_site_symmetry_1
_geom_angle_site_symmetry_3
_geom_angle_publ_flag
O1 Nd1 O4 89.37(13) . 2_766 ?
O1 Nd1 O3 154.68(14) . 1_445 ?
O4 Nd1 O3 105.29(13) 2_766 1_445 ?
O1 Nd1 O2 102.85(13) . 2_756 ?
O4 Nd1 O2 147.17(14) 2_766 2_756 ?
O3 Nd1 O2 75.99(13) 1_445 2_756 ?
O1 Nd1 O14 86.10(14) . . ?
O4 Nd1 O14 70.95(12) 2_766 . ?
O3 Nd1 O14 79.60(13) 1_445 . ?
O2 Nd1 O14 139.29(13) 2_756 . ?
O1 Nd1 O7 127.54(13) . . ?
O4 Nd1 O7 72.71(13) 2_766 . ?
O3 Nd1 O7 77.20(13) 1_445 . ?
O2 Nd1 O7 75.76(13) 2_756 . ?
O14 Nd1 O7 129.28(12) . . ?
O1 Nd1 O8 76.67(14) . . ?
O4 Nd1 O8 78.02(13) 2_766 . ?
O3 Nd1 O8 126.01(13) 1_445 . ?
O2 Nd1 O8 75.46(13) 2_756 . ?
O14 Nd1 O8 144.55(12) . . ?
O7 Nd1 O8 51.80(11) . . ?
O1 Nd1 O13 72.35(14) . . ?
O4 Nd1 O13 138.64(14) 2_766 . ?
O3 Nd1 O13 83.22(14) 1_445 . ?
O2 Nd1 O13 74.11(15) 2_756 . ?
O14 Nd1 O13 71.06(14) . . ?
O7 Nd1 O13 147.21(13) . . ?
O8 Nd1 O13 129.72(14) . . ?
O1 Nd1 C15 102.08(15) . . ?
O4 Nd1 C15 73.68(13) 2_766 . ?
O3 Nd1 C15 101.83(14) 1_445 . ?
O2 Nd1 C15 73.99(14) 2_756 . ?
O14 Nd1 C15 143.57(13) . . ?
O7 Nd1 C15 25.97(12) . . ?
O8 Nd1 C15 25.83(13) . . ?
O13 Nd1 C15 145.33(15) . . ?
C7 O1 Nd1 172.6(3) . . ?
C7 O2 Nd1 128.1(3) . 2_756 ?
C8 O3 Nd1 125.2(3) . 1_665 ?
C8 O4 Nd1 174.7(3) . 2_766 ?
C15 O7 Nd1 93.9(3) . . ?
C15 O8 Nd1 92.4(3) . . ?
O6 N1 O5 122.7(5) . . ?
O6 N1 C5 119.1(5) . . ?
O5 N1 C5 118.2(4) . . ?
O11 N2 O12 123.4(10) . . ?
O11 N2 C13 117.3(10) . . ?
O12 N2 C13 119.2(7) . . ?
C17 N3 C21 119.0(14) . . ?
C17 N3 H3A 120.5 . . ?
C21 N3 H3A 120.5 . . ?
C6 C1 C2 119.4(4) . . ?
C6 C1 C7 120.0(4) . . ?
C2 C1 C7 120.6(4) . . ?
C3 C2 C1 120.6(4) . . ?
C3 C2 H2A 119.7 . . ?
C1 C2 H2A 119.7 . . ?
C4 C3 C2 119.6(4) . . ?
C4 C3 C8 119.6(4) . . ?
C2 C3 C8 120.8(4) . . ?
C3 C4 C5 118.5(4) . . ?
C3 C4 H4A 120.7 . . ?
C5 C4 H4A 120.7 . . ?
C6 C5 C4 122.7(4) . . ?
C6 C5 N1 118.5(4) . . ?
C4 C5 N1 118.9(4) . . ?
C5 C6 C1 119.1(4) . . ?
C5 C6 H6A 120.5 . . ?
C1 C6 H6A 120.5 . . ?
O1 C7 O2 124.0(4) . . ?
O1 C7 C1 117.5(4) . . ?
O2 C7 C1 118.5(4) . . ?
O3 C8 O4 124.2(4) . . ?
O3 C8 C3 118.1(4) . . ?
O4 C8 C3 117.7(4) . . ?
C10 C9 C14 119.5(5) . . ?
C10 C9 C15 121.1(5) . . ?
C14 C9 C15 119.4(5) . . ?
C9 C10 C11 121.0(7) . . ?
C9 C10 H10A 119.5 . . ?
C11 C10 H10A 119.5 . . ?
C12 C11 C10 118.8(7) . . ?
C12 C11 C16 120.5(8) . . ?
C10 C11 C16 120.7(9) . . ?
C13 C12 C11 118.9(6) . . ?
C13 C12 H12A 120.6 . . ?
C11 C12 H12A 120.6 . . ?
C12 C13 C14 123.9(8) . . ?
C12 C13 N2 120.2(7) . . ?
C14 C13 N2 115.9(8) . . ?
C13 C14 C9 117.9(6) . . ?
C13 C14 H14B 121.1 . . ?
C9 C14 H14B 121.1 . . ?
O7 C15 O8 121.9(4) . . ?
O7 C15 C9 118.1(4) . . ?
O8 C15 C9 120.0(4) . . ?
O7 C15 Nd1 60.1(2) . . ?
O8 C15 Nd1 61.8(3) . . ?
C9 C15 Nd1 178.0(4) . . ?
O9 C16 O10 126.5(10) . . ?
O9 C16 C11 113.8(9) . . ?
O10 C16 C11 119.8(12) . . ?
N3 C17 C18 121.8(16) . . ?
N3 C17 H17A 119.1 . . ?
C18 C17 H17A 119.1 . . ?
C17 C18 C19 121.9(11) . . ?
C17 C18 H18A 119.1 . . ?
C19 C18 H18A 119.1 . . ?
C18 C19 C20 114.5(14) . . ?
C18 C19 C19 122.7(14) . 2_667 ?
C20 C19 C19 123(2) . 2_667 ?
C21 C20 C19 119.5(16) . . ?
C21 C20 H20A 120.2 . . ?
C19 C20 H20A 120.2 . . ?
N3 C21 C20 123.1(12) . . ?
N3 C21 H21A 118.4 . . ?
C20 C21 H21A 118.4 . . ?

loop_
_geom_bond_atom_site_label_1
_geom_bond_atom_site_label_2
_geom_bond_distance
_geom_bond_site_symmetry_2
_geom_bond_publ_flag
O15 O15 0.00(7) 1 ?
Nd1 O1 2.373(3) . ?
Nd1 O4 2.403(3) 2_766 ?
Nd1 O3 2.421(3) 1_445 ?
Nd1 O2 2.448(4) 2_756 ?
Nd1 O14 2.493(4) . ?
Nd1 O7 2.506(4) . ?
Nd1 O8 2.544(4) . ?
Nd1 O13 2.533(4) . ?
Nd1 C15 2.884(5) . ?
O1 C7 1.254(5) . ?
O2 C7 1.247(6) . ?
O2 Nd1 2.448(3) 2_756 ?
O3 C8 1.252(6) . ?
O3 Nd1 2.421(3) 1_665 ?
O4 C8 1.258(6) . ?
O4 Nd1 2.403(3) 2_766 ?
O5 N1 1.212(7) . ?
O6 N1 1.200(6) . ?
O7 C15 1.266(6) . ?
O8 C15 1.257(6) . ?
O9 C16 1.257(15) . ?
O10 C16 1.203(12) . ?
O11 N2 1.222(10) . ?
O12 N2 1.215(12) . ?
N1 C5 1.469(6) . ?
N2 C13 1.486(12) . ?
N3 C17 1.288(14) . ?
N3 C21 1.301(19) . ?
N3 H3A 0.8600 . ?
C1 C6 1.393(6) . ?
C1 C2 1.397(5) . ?
C1 C7 1.505(6) . ?
C2 C3 1.398(6) . ?
C2 H2A 0.9300 . ?
C3 C4 1.397(6) . ?
C3 C8 1.492(5) . ?
C4 C5 1.383(6) . ?
C4 H4A 0.9300 . ?
C5 C6 1.376(6) . ?
C6 H6A 0.9300 . ?
C9 C10 1.376(8) . ?
C9 C14 1.390(9) . ?
C9 C15 1.496(7) . ?
C10 C11 1.402(10) . ?
C10 H10A 0.9300 . ?
C11 C12 1.392(13) . ?
C11 C16 1.501(11) . ?
C12 C13 1.338(12) . ?
C12 H12A 0.9300 . ?
C13 C14 1.383(9) . ?
C14 H14B 0.9300 . ?
C17 C18 1.373(19) . ?
C17 H17A 0.9300 . ?
C18 C19 1.39(2) . ?
C18 H18A 0.9300 . ?
C19 C20 1.378(15) . ?
C19 C19 1.48(3) 2_667 ?
C20 C21 1.39(2) . ?
C20 H20A 0.9300 . ?
C21 H21A 0.9300 . ?

loop_
_geom_hbond_atom_site_label_D
_geom_hbond_atom_site_label_H
_geom_hbond_atom_site_label_A
_geom_hbond_distance_DH
_geom_hbond_distance_HA
_geom_hbond_distance_DA
_geom_hbond_angle_DHA
_geom_hbond_site_symmetry_A
N3 H3A O9 0.86 1.73 2.493(13) 146.8 1_456
C4 H4A O8 0.93 2.59 3.501(6) 167.7 2_766
C21 H21A O16 0.93 2.41 2.96(3) 117.5 2_667
C20 H20A O15 0.93 2.16 3.07(2) 167.2 2_667
C18 H18A O15 0.93 2.60 3.50(2) 164.2 1
C20 H20A O15 0.93 2.16 3.07(2) 167.2 2_667
